data_2007886
loop_
_publ_author_name
'Barker, James'
'Powell, Harold R.'

_publ_section_title
;
 <i>S</i>-Benzylisothiouronium Chloride
;
_journal_issue 12
_journal_name_full 'Acta Crystallographica Section C'
_journal_page_first 2019
_journal_page_last 2021
_journal_paper_doi 10.1107/S0108270198008166
_journal_volume 54
_journal_year 1998
_chemical_formula_moiety ' C8 H11 N2 S1 1+ , Cl1 1-  '
_chemical_formula_sum 'C8 H11 Cl N2 S'
_chemical_formula_weight 202.70
_chemical_name_systematic
;
phenylethylthioamidinium chloride
;
_space_group_IT_number 61
_symmetry_cell_setting orthorhombic
_symmetry_space_group_name_Hall '-P 2ac 2ab'
_symmetry_space_group_name_H-M 'P b c a'
_audit_creation_method CRYSTALS
_cell_angle_alpha 90
_cell_angle_beta 90
_cell_angle_gamma 90
_cell_formula_units_Z 8
_cell_length_a 8.4130(10)
_cell_length_b 20.534(2)
_cell_length_c 11.3600(10)
_cell_measurement_reflns_used 25
_cell_measurement_temperature 293
_cell_measurement_theta_max 59.8
_cell_measurement_theta_min 59.0
_cell_volume 1962.5(3)
_computing_cell_refinement 'AFC-7R Processing Software'
_computing_data_collection ' AFC-7R Processing Software (Molecular Structure Corporation, 1993a)'
_computing_data_reduction 'TEXSAN (Molecular Structure Corporation, 1993b)'
_computing_molecular_graphics
;
 CAMERON (Watkin, Prout & Pearce,  1996)
;
_computing_publication_material
;
CRYSTALS
;
_computing_structure_refinement
;
CRYSTALS   (Watkin, Prout, Carruthers & Betteridge, 1996)
;
_computing_structure_solution 'SIR92 (Giacovazzo et al, 1992)'
_diffrn_ambient_temperature 293
_diffrn_measurement_device 'Rigaku AFC7R'
_diffrn_measurement_method 2\q/\w
_diffrn_radiation_monochromator graphite
_diffrn_radiation_source 'rotating anode'
_diffrn_radiation_type 'Cu K\a'
_diffrn_radiation_wavelength 1.54180
_diffrn_reflns_av_R_equivalents 0.09
_diffrn_reflns_limit_h_max 14
_diffrn_reflns_limit_h_min -1
_diffrn_reflns_limit_k_max 25
_diffrn_reflns_limit_k_min -25
_diffrn_reflns_limit_l_max 10
_diffrn_reflns_limit_l_min -1
_diffrn_reflns_number 5447
_diffrn_reflns_theta_max 74.85
_diffrn_reflns_theta_min 3.89
_diffrn_standards_decay_% 10.39
_diffrn_standards_interval_count 100
_diffrn_standards_number 3
_exptl_absorpt_coefficient_mu 5.04
_exptl_absorpt_correction_T_max 0.604
_exptl_absorpt_correction_T_min 0.393
_exptl_absorpt_correction_type 'refined from delta-F (Walker & Stuart, 1983)'
_exptl_crystal_colour yellow
_exptl_crystal_density_diffrn 1.37
_exptl_crystal_density_meas ?
_exptl_crystal_description plate
_exptl_crystal_size_max 0.30
_exptl_crystal_size_mid 0.20
_exptl_crystal_size_min 0.10
_refine_diff_density_max 0.72
_refine_diff_density_min -0.44
_refine_ls_extinction_coef 37.(8)
_refine_ls_extinction_method 'Larson 1970 Crystallographic Computing eq 22'
_refine_ls_goodness_of_fit_obs 1.0859
_refine_ls_hydrogen_treatment
;H atoms placed geometrically after each cycle; isotropic thermal
 displacement
parameters refined in two groups, one for aromatic ring
 hydrogens and one for
aliphatic hydrogens.
;
_refine_ls_matrix_type full
_refine_ls_number_parameters 109
_refine_ls_number_reflns 1286
_refine_ls_R_factor_obs 0.0419
_refine_ls_shift/esd_max 0.000250
_refine_ls_structure_factor_coef F
_refine_ls_weighting_scheme
;
 Chebychev polynomial (Carruthers & Watkin, 1979)
;
_refine_ls_wR_factor_obs 0.0502
_reflns_number_observed 1286
_reflns_number_total 2338
_reflns_observed_criterion >3.00\s(I)
_cod_data_source_file bm1211.cif
_cod_data_source_block global
_cod_depositor_comments
;
The following automatic conversions were performed:
'_symmetry_cell_setting' value 'Orthorhombic' changed to 'orthorhombic'
according to '/home/saulius/struct/CIF-dictionaries/cif_core.dic'
dictionary named 'cif_core.dic' version 2.4.1 from 2010-06-29.

Automatic conversion script
Id: cif_fix_enum 1527 2010-12-29 10:47:43Z saulius 

The following automatic conversions were performed:

'_symmetry_cell_setting' value 'Orthorhombic ' changed to
'orthorhombic' according to
/home/saulius/struct/CIF-dictionaries/cif_core.dic dictionary named
'cif_core.dic' version 2.4.1 from 2010-06-29.

Automatic conversion script
Id: cif_fix_values 1715 2011-07-08 13:25:40Z adriana 

The following automatic conversions were performed:

'_exptl_crystal_density_meas' value 'not measured' was changed to '?'
- the value is perceived as not measured.

Automatic conversion script
Id: cif_fix_values 3008 2015-01-20 13:52:24Z robertas 
;
_cod_original_cell_volume 1962.41
_cod_original_sg_symbol_H-M 'P b c a '
_cod_original_formula_sum ' C8 H11 Cl1 N2 S1  '
_cod_database_code 2007886

loop_
_symmetry_equiv_pos_as_xyz
x,y,z
-x,-y,-z
-x+1/2,y+1/2,z
x+1/2,-y+1/2,-z
x,-y+1/2,z+1/2
-x,y+1/2,-z+1/2
-x+1/2,-y,z+1/2
x+1/2,y,-z+1/2

loop_
_atom_site_aniso_label
_atom_site_aniso_U_11
_atom_site_aniso_U_22
_atom_site_aniso_U_33
_atom_site_aniso_U_12
_atom_site_aniso_U_13
_atom_site_aniso_U_23
Cl1 0.0514(4) 0.0641(5) 0.0473(4) -0.0122(4) 0.0011(4) -0.0057(3)
S2 0.0478(4) 0.0421(4) 0.0553(4) -0.0054(3) 0.0068(4) -0.0033(3)
N11 0.0470(10) 0.0500(10) 0.0550(10) -0.0060(10) 0.0050(10) -0.0010(10)
N12 0.060(2) 0.054(2) 0.053(2) -0.0100(10) -0.0040(10) -0.0020(10)
C1 0.046(2) 0.0290(10) 0.051(2) 0.0030(10) -0.0020(10) 0.0010(10)
C3 0.047(2) 0.048(2) 0.056(2) -0.0030(10) -0.0080(10) 0.0100(10)
C31 0.046(2) 0.0420(10) 0.0420(10) -0.0110(10) -0.0070(10) 0.0020(10)
C32 0.072(2) 0.058(2) 0.0410(10) -0.016(2) 0.003(2) -0.0020(10)
C33 0.083(3) 0.070(2) 0.053(2) -0.011(2) 0.006(2) -0.020(2)
C34 0.061(2) 0.051(2) 0.079(3) 0.001(2) -0.014(2) -0.016(2)
C35 0.067(2) 0.044(2) 0.065(2) -0.0060(10) -0.010(2) 0.009(2)
C36 0.055(2) 0.049(2) 0.048(2) -0.0090(10) 0.0020(10) 0.0060(10)

loop_
_atom_site_label
_atom_site_fract_x
_atom_site_fract_y
_atom_site_fract_z
_atom_site_U_iso_or_equiv
_atom_site_thermal_displace_type
_atom_site_occupancy
Cl1 0.50270(10) -0.02769(4) 0.33149(6) 0.0543 Uani 1.0000
S2 -0.09477(9) -0.09611(3) 0.55059(7) 0.0484 Uani 1.0000
N11 0.1660(3) -0.07390(10) 0.4206(2) 0.0507 Uani 1.0000
N12 0.1761(3) -0.04980(10) 0.6166(2) 0.0558 Uani 1.0000
C1 0.0994(3) -0.07130(10) 0.5243(3) 0.0420 Uani 1.0000
C3 -0.1535(4) -0.13490(10) 0.4138(3) 0.0505 Uani 1.0000
C31 -0.0860 -0.2016 0.3943 0.0432 Uani 1.0000
C32 0.0023(5) -0.2153(2) 0.2939(3) 0.0570 Uani 1.0000
C33 0.0615(5) -0.2772(2) 0.2735(3) 0.0688 Uani 1.0000
C34 0.0328(4) -0.3258(2) 0.3530(3) 0.0639 Uani 1.0000
C35 -0.0547(4) -0.3131(2) 0.4526(3) 0.0589 Uani 1.0000
C36 -0.1128(4) -0.25140(10) 0.4738(3) 0.0507 Uani 1.0000
H31 -0.1375(4) -0.10700(10) 0.3482(3) 0.049(5) Uiso 1.0000
H32 -0.2625(4) -0.13570(10) 0.4242(3) 0.033(5) Uiso 1.0000
H111 0.2645(3) -0.05680(10) 0.4126(2) 0.062(6) Uiso 1.0000
H112 0.1141(3) -0.07730(10) 0.3564(2) 0.072(6) Uiso 1.0000
H121 0.2629(3) -0.02930(10) 0.6117(2) 0.058(6) Uiso 1.0000
H122 0.1286(3) -0.04590(10) 0.6798(2) 0.064(6) Uiso 1.0000
H321 0.0306(5) -0.1818(2) 0.2440(3) 0.0574 Uiso 1.0000
H331 0.1242(5) -0.2829(2) 0.1933(3) 0.0969 Uiso 1.0000
H341 0.0747(4) -0.3703(2) 0.3441(3) 0.0777 Uiso 1.0000
H351 -0.0704(4) -0.3440(2) 0.5061(3) 0.0694 Uiso 1.0000
H361 -0.1846(4) -0.24400(10) 0.5400(3) 0.0867 Uiso 1.0000

loop_
_atom_type_symbol
_atom_type_scat_dispersion_real
_atom_type_scat_dispersion_imag
_atom_type_scat_source
'C   ' 0.0170 0.0090 International_Tables_Vol_IV_Table_2.2B
'H   ' 0.0000 0.0000 International_Tables_Vol_IV_Table_2.2B
'N   ' 0.0290 0.0180 International_Tables_Vol_IV_Table_2.2B
'Cl  ' 0.3480 0.7020 International_Tables_Vol_IV_Table_2.2B
'S   ' 0.3190 0.5570 International_Tables_Vol_IV_Table_2.2B

loop_
_geom_angle_atom_site_label_1
_geom_angle_atom_site_label_2
_geom_angle_atom_site_label_3
_geom_angle
_geom_angle_publ_flag
C1 S2 C3 103.70(10) yes
C1 N11 H111 117.9(2) no
C1 N11 H112 123.7(2) no
H111 N11 H112 114.53 no
C1 N12 H121 122.7(2) no
C1 N12 H122 119.4(2) no
H121 N12 H122 115.34 no
S2 C1 N11 123.1(2) yes
S2 C1 N12 115.1(2) yes
N11 C1 N12 121.7(3) yes
S2 C3 C31 115.1(2) yes
S2 C3 H31 111.70(10) no
C31 C3 H31 112.40(10) no
S2 C3 H32 99.70(10) no
C31 C3 H32 112.20(10) no
H31 C3 H32 104.57 no
C3 C31 C32 120.6(2) no
C3 C31 C36 121.1(2) no
C32 C31 C36 118.3(2) no
C31 C32 C33 121.0(3) no
C31 C32 H321 119.50(10) no
C33 C32 H321 119.2(2) no
C32 C33 C34 119.8(3) no
C32 C33 H331 115.1(2) no
C34 C33 H331 125.1(2) no
C33 C34 C35 119.9(3) no
C33 C34 H341 123.1(2) no
C35 C34 H341 116.9(2) no
C34 C35 C36 120.5(3) no
C34 C35 H351 120.5(2) no
C36 C35 H351 119.0(2) no
C31 C36 C35 120.5(3) no
C31 C36 H361 119.30(10) no
C35 C36 H361 119.7(2) no

loop_
_geom_bond_atom_site_label_1
_geom_bond_atom_site_label_2
_geom_bond_site_symmetry_1
_geom_bond_site_symmetry_2
_geom_bond_distance
_geom_bond_publ_flag
S2 C1 . . 1.737(3) yes
S2 C3 . . 1.815(3) yes
N11 C1 . . 1.306(4) yes
N11 H111 . . 0.90 no
N11 H112 . . 0.85 no
N12 C1 . . 1.308(4) yes
N12 H121 . . 0.85 no
N12 H122 . . 0.82 no
C3 C31 . . 1.499(3) no
C3 H31 . . 0.95 no
C3 H32 . . 0.92 no
C31 C32 . . 1.389(3) no
C31 C36 . . 1.383(3) no
C32 C33 . . 1.385(5) no
C32 H321 . . 0.92 no
C33 C34 . . 1.368(5) no
C33 H331 . . 1.06 no
C34 C35 . . 1.375(5) no
C34 H341 . . 0.98 no
C35 C36 . . 1.380(5) no
C35 H351 . . 0.89 no
C36 H361 . . 0.98 no

loop_
_geom_contact_atom_site_label_1
_geom_contact_atom_site_label_2
_geom_contact_distance
_geom_contact_site_symmetry_2
_geom_contact_publ_flag
Cl1 N11 3.154(3) . yes
Cl1 N12 3.191(3) 2_656 yes
Cl1 N11 3.315(3) 8_555 yes
Cl1 N12 3.279(3) 7_554 yes

loop_
_cod_related_entry_id
_cod_related_entry_database
_cod_related_entry_code
1 ChemSpider 10395
